data_7110783
loop_
_publ_author_name
'Bryce, Martin R.'
'Batsanov, Andrei S.'
'Finn, Terry'
'Hansen, Thomas K.'
'Howard, Judith A. K.'
'Kamenjicki, Marta'
'Lednev, Igor K.'
'Asher, Sanford A.'

_publ_section_title
;
 Crown-annelated 9,10-bis(1,3-dithiol-2-ylidene)-9,10-dihydroanthracene
 derivatives: a new efficient transducer in the electrochemical and
 spectroscopic monitoring of metal complexation
;
_journal_issue 4
_journal_name_full 'Chemical Communications'
_journal_page_first 295
_journal_paper_doi 10.1039/a908716h
_journal_year 2000
_chemical_formula_sum 'C27 H28 O5 S4'
_chemical_formula_weight 560.73
_chemical_name_systematic
; 
 ? 
;
_space_group_IT_number 19
_symmetry_cell_setting orthorhombic
_symmetry_space_group_name_Hall 'P 2ac 2ab'
_symmetry_space_group_name_H-M 'P 21 21 21'
_atom_sites_solution_hydrogens difmap
_atom_sites_solution_primary direct
_atom_sites_solution_secondary difmap
_audit_creation_method SHELXL
_cell_angle_alpha 90.00
_cell_angle_beta 90.00
_cell_angle_gamma 90.00
_cell_formula_units_Z 4
_cell_length_a 7.600(1)
_cell_length_b 18.395(1)
_cell_length_c 18.566(4)
_cell_measurement_reflns_used 443
_cell_measurement_temperature 150(2)
_cell_measurement_theta_max 19
_cell_measurement_theta_min 12
_cell_volume 2595.6(7)
_computing_cell_refinement 'SMART (Bruker, 1996)'
_computing_data_collection 'SMART (Bruker, 1996)'
_computing_data_reduction 'SAINT (Bruker, 1996)'
_computing_molecular_graphics 'SHELXTL 5/VMS (1995)'
_computing_publication_material 'SHELXTL 5/VMS (1995)'
_computing_structure_refinement 'SHELXL-93 (Sheldrick, 1993)'
_computing_structure_solution 'SHELXS-86 (Sheldrick, 1990)'
_diffrn_ambient_temperature 150(2)
_diffrn_measurement_device 'SMART 1K CCD area detector'
_diffrn_measurement_method '\w scans'
_diffrn_radiation_monochromator graphite
_diffrn_radiation_source 'fine-focus sealed tube'
_diffrn_radiation_type MoK\a
_diffrn_radiation_wavelength 0.71073
_diffrn_reflns_av_R_equivalents 0.0373
_diffrn_reflns_av_sigmaI/netI 0.0305
_diffrn_reflns_limit_h_max 9
_diffrn_reflns_limit_h_min -9
_diffrn_reflns_limit_k_max 22
_diffrn_reflns_limit_k_min -22
_diffrn_reflns_limit_l_max 17
_diffrn_reflns_limit_l_min -21
_diffrn_reflns_number 10781
_diffrn_reflns_theta_max 26.37
_diffrn_reflns_theta_min 1.56
_diffrn_standards_decay_% 0
_diffrn_standards_interval_count 'not measured'
_diffrn_standards_number 'not measured'
_exptl_absorpt_coefficient_mu 0.404
_exptl_absorpt_correction_T_max 0.9808
_exptl_absorpt_correction_T_min 0.9276
_exptl_absorpt_correction_type integration
_exptl_crystal_colour 'orange            '
_exptl_crystal_density_diffrn 1.435
_exptl_crystal_description 'prism             '
_exptl_crystal_F_000 1176
_exptl_crystal_size_max 0.55
_exptl_crystal_size_mid 0.12
_exptl_crystal_size_min 0.08
_refine_diff_density_max 0.276
_refine_diff_density_min -0.213
_refine_diff_density_rms 0.055
_refine_ls_abs_structure_details 'Flack H D (1983), Acta Cryst. A39, 876-881'
_refine_ls_abs_structure_Flack 0.07(8)
_refine_ls_extinction_method none
_refine_ls_goodness_of_fit_all 1.175
_refine_ls_goodness_of_fit_obs 1.146
_refine_ls_hydrogen_treatment mixed
_refine_ls_matrix_type full
_refine_ls_number_parameters 418
_refine_ls_number_reflns 4219
_refine_ls_number_restraints 5
_refine_ls_restrained_S_all 1.225
_refine_ls_restrained_S_obs 1.147
_refine_ls_R_factor_all 0.0453
_refine_ls_R_factor_obs 0.0378
_refine_ls_shift/esd_max 0.001
_refine_ls_shift/esd_mean 0.000
_refine_ls_structure_factor_coef Fsqd
_refine_ls_weighting_details 'w=1/[\s^2^(Fo^2^)+(0.0110P)^2^+3.2496P] where P=(Fo^2^+2Fc^2^)/3'
_refine_ls_weighting_scheme calc
_refine_ls_wR_factor_all 0.0827
_refine_ls_wR_factor_obs 0.0743
_reflns_number_observed 3920
_reflns_number_total 4235
_reflns_observed_criterion >2sigma(I)
_cod_data_source_file a908716hsup1.cif
_cod_data_source_block (6)
_cod_depositor_comments
;
The following automatic conversions were performed:

'_symmetry_cell_setting' value 'Orthorhombic' changed to
'orthorhombic' according to
/home/saulius/struct/CIF-dictionaries/cif_core.dic dictionary named
'cif_core.dic' version 2.4.2 from 2011-04-26.

Automatic conversion script
Id: cif_fix_values 1891 2012-01-12 08:04:46Z andrius 

The following automatic conversions were performed:

'_refine_ls_weighting_scheme' value 'calc
w=1/[\s^2^(Fo^2^)+(0.0110P)^2^+3.2496P] where P=(Fo^2^+2Fc^2^)/3' was
changed to 'calc'. New tag '_refine_ls_weighting_details' was
created. The value of the new tag was set to
'w=1/[\s^2^(Fo^2^)+(0.0110P)^2^+3.2496P] where P=(Fo^2^+2Fc^2^)/3'.

Automatic conversion script
Id: cif_fix_values 3143 2015-03-26 13:38:13Z robertas 
;
_cod_original_cell_volume 2595.6(4)
_cod_original_sg_symbol_H-M 'P 21 21 21 '
_cod_database_code 7110783

loop_
_symmetry_equiv_pos_as_xyz
'x, y, z'
'-x+1/2, -y, z+1/2'
'-x, y+1/2, -z+1/2'
'x+1/2, -y+1/2, -z'

loop_
_atom_site_aniso_label
_atom_site_aniso_U_11
_atom_site_aniso_U_22
_atom_site_aniso_U_33
_atom_site_aniso_U_23
_atom_site_aniso_U_13
_atom_site_aniso_U_12
S1 0.0228(4) 0.0155(3) 0.0160(5) -0.0001(3) 0.0003(4) -0.0007(3)
S2 0.0247(4) 0.0149(3) 0.0156(5) 0.0006(3) -0.0009(4) -0.0010(3)
S3 0.0225(4) 0.0207(4) 0.0232(6) -0.0039(3) -0.0050(4) -0.0003(3)
S4 0.0250(4) 0.0180(4) 0.0246(6) 0.0027(3) 0.0004(4) -0.0043(3)
O1 0.0295(14) 0.0188(11) 0.035(2) -0.0039(11) 0.0051(13) 0.0045(10)
O2 0.0206(13) 0.0228(12) 0.043(2) -0.0012(11) -0.0027(13) 0.0005(10)
O3 0.029(2) 0.0352(14) 0.036(2) 0.0027(11) 0.0015(14) 0.0115(11)
O4A 0.029(2) 0.032(2) 0.037(2) 0.0008(13) -0.006(2) -0.0036(12)
O5A 0.058(2) 0.038(2) 0.024(2) -0.0025(13) -0.017(2) 0.014(2)
C1 0.020(2) 0.018(2) 0.022(2) -0.0007(13) -0.001(2) 0.0017(13)
C2 0.030(2) 0.026(2) 0.010(2) 0.0015(13) 0.003(2) -0.0028(15)
C3 0.031(2) 0.020(2) 0.023(2) 0.0063(14) -0.006(2) -0.0021(14)
C4 0.024(2) 0.0155(15) 0.025(2) 0.0000(13) -0.009(2) -0.0006(13)
C5 0.023(2) 0.021(2) 0.027(2) -0.0046(14) 0.006(2) -0.0032(14)
C6 0.034(2) 0.032(2) 0.016(2) -0.0078(15) 0.001(2) -0.007(2)
C7 0.025(2) 0.027(2) 0.019(2) 0.0053(15) -0.005(2) -0.0064(15)
C8 0.020(2) 0.019(2) 0.019(2) 0.0005(13) -0.004(2) -0.0013(13)
C9 0.012(2) 0.017(2) 0.018(2) 0.0004(12) 0.004(2) 0.0013(11)
C10 0.017(2) 0.0157(14) 0.026(2) -0.0029(12) -0.003(2) -0.0050(12)
C11 0.012(2) 0.0198(15) 0.016(2) 0.0004(12) -0.003(2) -0.0009(12)
C12 0.0110(14) 0.0181(14) 0.021(2) 0.0005(13) -0.003(2) -0.0041(12)
C13 0.014(2) 0.0198(15) 0.024(2) -0.0021(13) 0.003(2) -0.0060(13)
C14 0.013(2) 0.0172(15) 0.023(2) -0.0022(13) 0.003(2) -0.0048(12)
C15 0.012(2) 0.0201(15) 0.010(2) 0.0032(12) 0.0002(15) 0.0033(12)
C16 0.015(2) 0.0120(13) 0.025(2) -0.0023(13) 0.000(2) 0.0007(12)
C17 0.019(2) 0.0122(14) 0.021(2) -0.0011(12) -0.001(2) 0.0018(12)
C18 0.025(2) 0.0178(15) 0.021(2) -0.0040(13) -0.004(2) 0.0005(13)
C19 0.028(2) 0.020(2) 0.031(3) -0.001(2) -0.003(2) 0.0001(13)
C20 0.019(2) 0.035(2) 0.041(3) 0.001(2) 0.007(2) -0.001(2)
C21 0.023(2) 0.033(2) 0.043(3) -0.004(2) 0.005(2) 0.007(2)
C22 0.030(2) 0.036(2) 0.051(3) 0.008(2) 0.002(2) 0.013(2)
C23 0.030(2) 0.041(2) 0.047(4) 0.005(2) -0.008(2) 0.001(2)
C24A 0.041(3) 0.036(2) 0.030(3) 0.010(2) -0.003(2) 0.005(2)
C25 0.049(3) 0.038(2) 0.039(3) -0.001(2) -0.016(2) 0.003(2)
C26 0.043(2) 0.026(2) 0.036(3) -0.001(2) -0.013(2) 0.005(2)
C27 0.043(2) 0.024(2) 0.039(3) 0.008(2) 0.000(2) -0.008(2)

loop_
_atom_site_label
_atom_site_type_symbol
_atom_site_fract_x
_atom_site_fract_y
_atom_site_fract_z
_atom_site_U_iso_or_equiv
_atom_site_thermal_displace_type
_atom_site_occupancy
_atom_site_calc_flag
_atom_site_refinement_flags
_atom_site_disorder_group
S1 S 0.52878(12) 0.63646(4) 0.39408(5) 0.0181(2) Uani 1 d . .
S2 S 0.53024(12) 0.59961(4) 0.54704(5) 0.0184(2) Uani 1 d . .
S3 S 0.35885(12) 0.49800(4) 0.34688(5) 0.0221(2) Uani 1 d . .
S4 S 0.33913(12) 0.45630(4) 0.52408(5) 0.0225(2) Uani 1 d . .
O1 O 0.4199(3) 0.94303(12) 0.5497(2) 0.0279(6) Uani 1 d . .
O2 O 0.7865(3) 0.37052(13) 0.3581(2) 0.0288(6) Uani 1 d . .
O3 O 1.0032(3) 0.32211(13) 0.4773(2) 0.0332(7) Uani 1 d . .
O4A O 0.9010(4) 0.28806(15) 0.6230(2) 0.0329(9) Uani 0.902(5) d P 1
O5A O 0.6896(5) 0.4254(2) 0.6818(2) 0.0398(10) Uani 0.902(5) d P 1
O4B O 1.0818(31) 0.3486(10) 0.6310(13) 0.022(7) Uiso 0.098(5) d PD 2
O5B O 0.7101(44) 0.3809(21) 0.6615(22) 0.079(14) Uiso 0.098(5) d PD 2
C1 C 0.6772(5) 0.7853(2) 0.3746(2) 0.0199(8) Uani 1 d . .
H1 H 0.7277(49) 0.7398(20) 0.3584(23) 0.030(11) Uiso 1 d . .
C2 C 0.6721(5) 0.8401(2) 0.3235(2) 0.0220(8) Uani 1 d . .
H2 H 0.7129(46) 0.8316(17) 0.2800(22) 0.012(10) Uiso 1 d . .
C3 C 0.5994(5) 0.9076(2) 0.3394(2) 0.0248(9) Uani 1 d . .
H3 H 0.5893(54) 0.9453(21) 0.3045(23) 0.040(12) Uiso 1 d . .
C4 C 0.5392(5) 0.9204(2) 0.4081(2) 0.0215(8) Uani 1 d . .
H4 H 0.4976(52) 0.9656(20) 0.4208(21) 0.034(11) Uiso 1 d . .
C5 C 0.5377(5) 0.8555(2) 0.6649(2) 0.0234(8) Uani 1 d . .
H5 H 0.4942(47) 0.9005(18) 0.6731(19) 0.024(10) Uiso 1 d . .
C6 C 0.5931(5) 0.8101(2) 0.7200(2) 0.0274(9) Uani 1 d . .
H6 H 0.5838(49) 0.8251(18) 0.7691(21) 0.023(10) Uiso 1 d . .
C7 C 0.6675(5) 0.7430(2) 0.7026(2) 0.0238(8) Uani 1 d . .
H7 H 0.7031(45) 0.7124(17) 0.7388(19) 0.010(8) Uiso 1 d . .
C8 C 0.6776(5) 0.7202(2) 0.6317(2) 0.0193(8) Uani 1 d . .
H8 H 0.7397(45) 0.6767(18) 0.6218(19) 0.016(9) Uiso 1 d . .
C9 C 0.6075(4) 0.7390(2) 0.4995(2) 0.0156(8) Uani 1 d . .
C10 C 0.4959(4) 0.8855(2) 0.5355(2) 0.0194(8) Uani 1 d . .
C11 C 0.6135(4) 0.7965(2) 0.4445(2) 0.0161(7) Uani 1 d . .
C12 C 0.5481(4) 0.8666(2) 0.4614(2) 0.0165(7) Uani 1 d . .
C13 C 0.5487(4) 0.8338(2) 0.5932(2) 0.0192(8) Uani 1 d . .
C14 C 0.6133(4) 0.7635(2) 0.5753(2) 0.0178(8) Uani 1 d . .
C15 C 0.5672(4) 0.6682(2) 0.4818(2) 0.0140(7) Uani 1 d . .
C16 C 0.4373(4) 0.5520(2) 0.4185(2) 0.0176(8) Uani 1 d . .
C17 C 0.4377(4) 0.53533(15) 0.4884(2) 0.0175(7) Uani 1 d . .
C18 C 0.5025(5) 0.4188(2) 0.3542(2) 0.0211(8) Uani 1 d . .
H181 H 0.4891(47) 0.3994(17) 0.4021(20) 0.019(9) Uiso 1 d . .
H182 H 0.4512(42) 0.3823(15) 0.3168(17) 0.008(8) Uiso 1 d . .
C19 C 0.6929(5) 0.4356(2) 0.3399(3) 0.0262(9) Uani 1 d . .
H191 H 0.7130(56) 0.4526(22) 0.2866(26) 0.045(13) Uiso 1 d . .
H192 H 0.7310(44) 0.4762(17) 0.3723(20) 0.016(9) Uiso 1 d . .
C20 C 0.9727(5) 0.3819(2) 0.3646(3) 0.0318(10) Uani 1 d . .
H201 H 0.9934(46) 0.4254(18) 0.3907(19) 0.017(9) Uiso 1 d . .
H202 H 1.0232(56) 0.3880(19) 0.3143(24) 0.036(12) Uiso 1 d . .
C21 C 1.0515(6) 0.3183(2) 0.4036(3) 0.0333(10) Uani 1 d . .
H211 H 1.0135(49) 0.2713(18) 0.3830(20) 0.022(9) Uiso 1 d . .
H212 H 1.1810(64) 0.3213(22) 0.4021(26) 0.049(13) Uiso 1 d . .
C22 C 1.0821(6) 0.2667(2) 0.5201(3) 0.0393(11) Uani 1 d . .
H221 H 1.2051(68) 0.2607(24) 0.5078(28) 0.053(14) Uiso 1 d . .
H222 H 1.0100(63) 0.2155(23) 0.5055(23) 0.054(14) Uiso 1 d . .
C23 C 1.0735(5) 0.2870(2) 0.5966(3) 0.0394(11) Uani 1 d D .
H231 H 1.1441(5) 0.2521(2) 0.6251(3) 0.051 Uiso 0.902(5) d PR 1
H232 H 1.1263(5) 0.3358(2) 0.6028(3) 0.051 Uiso 0.902(5) d PR 1
C24A C 0.8884(7) 0.3198(2) 0.6930(3) 0.0355(12) Uani 0.902(5) d P 1
H241 H 0.9975(7) 0.3082(2) 0.7198(3) 0.046 Uiso 0.902(5) d PR 1
H242 H 0.7891(7) 0.2968(2) 0.7190(3) 0.046 Uiso 0.902(5) d PR 1
C24B C 1.0176(45) 0.3534(20) 0.7019(18) 0.040(11) Uiso 0.098(5) d PD 2
C25 C 0.8635(6) 0.4013(2) 0.6936(3) 0.0420(11) Uani 1 d D .
H251 H 0.9030(6) 0.4202(2) 0.7408(3) 0.055 Uiso 0.902(5) d PR 1
H252 H 0.9407(6) 0.4227(2) 0.6563(3) 0.055 Uiso 0.902(5) d PR 1
C26 C 0.6311(6) 0.4236(2) 0.6095(2) 0.0349(10) Uani 1 d D .
H261 H 0.6394(6) 0.3737(2) 0.5899(2) 0.045 Uiso 0.902(5) d PR 1
H262 H 0.7032(6) 0.4563(2) 0.5792(2) 0.045 Uiso 0.902(5) d PR 1
C27 C 0.4430(6) 0.4490(2) 0.6112(2) 0.0351(10) Uani 1 d . .
H271 H 0.4350(42) 0.4970(17) 0.6374(18) 0.015(9) Uiso 1 d . .
H272 H 0.3667(53) 0.4133(21) 0.6383(23) 0.037(11) Uiso 1 d . .

loop_
_atom_type_symbol
_atom_type_description
_atom_type_scat_dispersion_real
_atom_type_scat_dispersion_imag
_atom_type_scat_source
C C 0.0033 0.0016 'International Tables Vol C Tables 4.2.6.8 and 6.1.1.4'
H H 0.0000 0.0000 'International Tables Vol C Tables 4.2.6.8 and 6.1.1.4'
O O 0.0106 0.0060 'International Tables Vol C Tables 4.2.6.8 and 6.1.1.4'
S S 0.1246 0.1234 'International Tables Vol C Tables 4.2.6.8 and 6.1.1.4'

loop_
_exptl_crystal_face_index_h
_exptl_crystal_face_index_k
_exptl_crystal_face_index_l
_exptl_crystal_face_perp_dist
0.00 0.00 1.00 0.0400
0.00 0.00 -1.00 0.0400
0.00 1.00 -1.00 0.0600
0.00 -1.00 1.00 0.0600
0.00 -1.00 0.00 0.0600
0.00 1.00 0.00 0.0600
0.00 -1.00 -1.00 0.0500
0.00 1.00 1.00 0.0500
1.00 0.00 0.00 0.2500
-1.00 0.00 0.00 0.2500

loop_
_geom_angle_atom_site_label_1
_geom_angle_atom_site_label_2
_geom_angle_atom_site_label_3
_geom_angle
C15 S1 C16 96.9(2)
C17 S2 C15 96.9(2)
C16 S3 C18 101.0(2)
C17 S4 C27 102.3(2)
C19 O2 C20 112.8(3)
C21 O3 C22 113.2(3)
C23 O4A C24A 112.8(4)
C25 O5A C26 115.8(4)
C23 O4B C24B 119.8(24)
C25 O5B C26 121.4(24)
C2 C1 C11 121.2(3)
C1 C2 C3 121.0(4)
C4 C3 C2 118.8(3)
C3 C4 C12 121.2(3)
C6 C5 C13 121.0(3)
C5 C6 C7 119.1(4)
C8 C7 C6 120.7(4)
C7 C8 C14 121.3(3)
C15 C9 C11 121.4(3)
C15 C9 C14 121.5(3)
C11 C9 C14 116.1(3)
O1 C10 C12 121.8(3)
O1 C10 C13 121.4(3)
C12 C10 C13 116.6(3)
C1 C11 C12 117.4(3)
C1 C11 C9 123.2(3)
C12 C11 C9 119.4(3)
C4 C12 C11 120.2(3)
C4 C12 C10 118.7(3)
C11 C12 C10 121.0(3)
C5 C13 C14 120.3(3)
C5 C13 C10 119.2(3)
C14 C13 C10 120.5(3)
C8 C14 C13 117.5(3)
C8 C14 C9 123.2(3)
C13 C14 C9 119.3(3)
C9 C15 S1 125.0(3)
C9 C15 S2 123.1(3)
S1 C15 S2 111.8(2)
C17 C16 S1 116.9(2)
C17 C16 S3 127.2(2)
S1 C16 S3 115.9(2)
C16 C17 S2 116.7(2)
C16 C17 S4 123.7(2)
S2 C17 S4 119.5(2)
C19 C18 S3 113.4(2)
O2 C19 C18 105.3(3)
O2 C20 C21 108.7(3)
O3 C21 C20 108.8(3)
O3 C22 C23 109.7(3)
O4B C23 C22 133.9(12)
O4A C23 C22 112.5(4)
O4A C24A C25 114.8(4)
O4B C24B C25 102.4(22)
O5B C25 C24B 124.2(24)
O5A C25 C24A 115.4(4)
O5B C26 C27 125.2(19)
O5A C26 C27 105.8(4)
C26 C27 S4 114.9(3)

loop_
_geom_bond_atom_site_label_1
_geom_bond_atom_site_label_2
_geom_bond_distance
S1 C15 1.755(4)
S1 C16 1.761(3)
S2 C17 1.755(3)
S2 C15 1.771(3)
S3 C16 1.764(4)
S3 C18 1.826(3)
S4 C17 1.765(3)
S4 C27 1.805(5)
O1 C10 1.233(4)
O2 C19 1.433(4)
O2 C20 1.435(5)
O3 C21 1.419(5)
O3 C22 1.426(5)
O4A C23 1.400(5)
O4A C24A 1.427(5)
O5A C25 1.411(6)
O5A C26 1.413(5)
O4B C23 1.30(2)
O4B C24B 1.41(3)
O5B C25 1.36(3)
O5B C26 1.38(3)
C1 C2 1.385(5)
C1 C11 1.400(5)
C2 C3 1.391(5)
C3 C4 1.375(6)
C4 C12 1.400(5)
C5 C6 1.386(5)
C5 C13 1.393(5)
C6 C7 1.396(5)
C7 C8 1.384(5)
C8 C14 1.404(5)
C9 C15 1.377(4)
C9 C11 1.472(4)
C9 C14 1.478(5)
C10 C12 1.474(5)
C10 C13 1.488(5)
C11 C12 1.417(4)
C13 C14 1.422(4)
C16 C17 1.333(5)
C18 C19 1.503(5)
C20 C21 1.500(6)
C22 C23 1.470(7)
C24A C25 1.511(5)
C24B C25 1.47(3)
C26 C27 1.504(6)

loop_
_geom_torsion_atom_site_label_1
_geom_torsion_atom_site_label_2
_geom_torsion_atom_site_label_3
_geom_torsion_atom_site_label_4
_geom_torsion
C17 C16 S3 C18 -61.5(3)
C16 S3 C18 C19 -64.7(3)
S3 C18 C19 O2 172.0(3)
C18 C19 O2 C20 -165.7(4)
C19 O2 C20 C21 163.9(4)
O2 C20 C21 O3 -72.5(4)
C20 C21 O3 C22 -175.8(3)
C21 O3 C22 C23 162.0(3)
O3 C22 C23 O4A 67.1(5)
C22 C23 O4A C24A -169.8(3)
C23 O4A C24A C25 88.0(5)
O4A C24A C25 O5A 80.9(5)
C24A C25 O5A C26 -77.4(5)
C25 O5A C26 C27 178.1(3)
O5A C26 C27 S4 176.9(3)
C26 C27 S4 C17 -74.0(3)
C27 S4 C17 C16 161.8(3)
C22 C23 O4B C24B 160.9(17)
C23 O4B C24B C25 -112.4(25)
O4B C24B C25 O5B 71.9(36)
C24B C25 O5B C26 -131.3(33)
C25 O5B C26 C27 -126.9(30)
